data_7715943
loop_
_publ_author_name
'Schreck, Constantin'
'Sch&#xf6;nfeld, Sophie'
'Liebing, Phil'
'H&#xf6;rner, Gerald'
'Weber, Birgit'

_publ_section_title
;
 Binucleating J&#xe4;ger-type
 {(N<sub>2</sub>O<sub>2</sub>)<sub>2</sub>}<sup>4-</sup> ligands: magnetic
 and electronic interactions of Fe(II), Ni(II) and Cu(II) across an
 in-plane TTF-bridge.
;
_journal_issue 21
_journal_name_full 'Dalton transactions (Cambridge, England : 2003)'
_journal_page_first 9092
_journal_page_last 9105
_journal_paper_doi 10.1039/d4dt00479e
_journal_volume 53
_journal_year 2024
_chemical_formula_moiety 'C62 H48 F12 N8 Ni2 O12 S4'
_chemical_formula_sum 'C62 H48 F12 N8 Ni2 O12 S4'
_chemical_formula_weight 1570.74
_space_group_crystal_system tetragonal
_space_group_IT_number 77
_space_group_name_Hall 'P 4c'
_space_group_name_H-M_alt 'P 42'
_atom_sites_solution_hydrogens geom
_audit_creation_date 2023-09-12
_audit_creation_method
;
'Olex2 1.5
(compiled 2023.03.06 svn.rbb2c1857 for OlexSys, GUI svn.r6748)'
;
_audit_update_record
;
2024-02-13 deposited with the CCDC.	2024-04-30 downloaded from the CCDC.
;
_cell_angle_alpha 90
_cell_angle_beta 90
_cell_angle_gamma 90
_cell_formula_units_Z 4
_cell_length_a 17.8926(3)
_cell_length_b 17.8926(3)
_cell_length_c 24.3239(5)
_cell_measurement_reflns_used 15232
_cell_measurement_temperature 180(2)
_cell_measurement_theta_max 29.0
_cell_measurement_theta_min 1.8
_cell_volume 7787.2(2)
_computing_cell_refinement X-AREA-STOE
_computing_data_collection X-AREA-STOE
_computing_data_reduction X-AREA-STOE
_computing_molecular_graphics 'Olex2 1.5 (Dolomanov et al., 2009)'
_computing_publication_material 'Olex2 1.5 (Dolomanov et al., 2009)'
_computing_structure_refinement 'XL  (Sheldrick, 2008)'
_computing_structure_solution 'SHELXT 2014/5 (Sheldrick, 2015)'
_diffrn_ambient_temperature 180.15
_diffrn_measured_fraction_theta_full 0.998
_diffrn_measured_fraction_theta_max 0.998
_diffrn_measurement_device_type 'Stoe StadiVari diffractometer'
_diffrn_radiation_type MoK\a
_diffrn_radiation_wavelength 0.71073
_diffrn_reflns_av_R_equivalents 0.0488
_diffrn_reflns_av_unetI/netI 0.1060
_diffrn_reflns_Laue_measured_fraction_full 0.998
_diffrn_reflns_Laue_measured_fraction_max 0.998
_diffrn_reflns_limit_h_max 22
_diffrn_reflns_limit_h_min -22
_diffrn_reflns_limit_k_max 20
_diffrn_reflns_limit_k_min -21
_diffrn_reflns_limit_l_max 29
_diffrn_reflns_limit_l_min -31
_diffrn_reflns_number 34757
_diffrn_reflns_point_group_measured_fraction_full 0.960
_diffrn_reflns_point_group_measured_fraction_max 0.955
_diffrn_reflns_theta_full 25.242
_diffrn_reflns_theta_max 27.094
_diffrn_reflns_theta_min 1.814
_exptl_absorpt_coefficient_mu 0.677
_exptl_crystal_colour red
_exptl_crystal_density_diffrn 1.340
_exptl_crystal_description platelet
_exptl_crystal_F_000 3200
_exptl_crystal_size_max 0.054
_exptl_crystal_size_mid 0.050
_exptl_crystal_size_min 0.041
_refine_diff_density_max 0.302
_refine_diff_density_min -0.411
_refine_diff_density_rms 0.058
_refine_ls_abs_structure_details
;
 Refined as an inversion twin.
;
_refine_ls_abs_structure_Flack 0.44(2)
_refine_ls_extinction_method none
_refine_ls_goodness_of_fit_ref 0.938
_refine_ls_hydrogen_treatment constr
_refine_ls_matrix_type full
_refine_ls_number_parameters 953
_refine_ls_number_reflns 16403
_refine_ls_number_restraints 118
_refine_ls_restrained_S_all 0.945
_refine_ls_R_factor_all 0.1274
_refine_ls_R_factor_gt 0.0572
_refine_ls_shift/su_max 0.001
_refine_ls_shift/su_mean 0.000
_refine_ls_structure_factor_coef Fsqd
_refine_ls_weighting_details 'w=1/[\s^2^(Fo^2^)+(0.0674P)^2^] where P=(Fo^2^+2Fc^2^)/3'
_refine_ls_weighting_scheme calc
_refine_ls_wR_factor_gt 0.1180
_refine_ls_wR_factor_ref 0.1447
_reflns_Friedel_coverage 0.869
_reflns_Friedel_fraction_full 0.920
_reflns_Friedel_fraction_max 0.910
_reflns_number_gt 8587
_reflns_number_total 16403
_reflns_threshold_expression 'I > 2\s(I)'
_cod_data_source_file d4dt00479e2.cif
_cod_data_source_block shelx
_cod_depositor_comments 'Adding full bibliography for 7715943.cif.'
_cod_original_cell_volume 7787.2(3)
_cod_database_code 7715943
_shelx_shelxl_version_number 2018/3
_shelx_space_group_comment
;
The symmetry employed for this shelxl refinement is uniquely defined
by the following loop, which should always be used as a source of
symmetry information in preference to the above space-group names.
They are only intended as comments.
;
_shelx_estimated_absorpt_t_max 0.935
_shelx_estimated_absorpt_t_min 0.935
_olex2_refinement_description
;
1. Twinned data refinement
 Scales: 0.56(2)
 0.44(2)
2. Fixed Uiso
 At 1.2 times of:
  All C(H) groups, All C(H,H) groups
 At 1.5 times of:
  All C(H,H,H) groups
3. Uiso/Uaniso restraints and constraints
O12 \\sim C41 \\sim C42: within 2A with sigma of 0.005 and sigma for terminal
atoms of 0.01 within 2A
Uanis(O5A) \\sim Ueq, Uanis(O5B) \\sim Ueq, Uanis(O6B) \\sim Ueq: with sigma of
0.02 and sigma for terminal atoms of 0.04
Uanis(O6A) \\sim Ueq, Uanis(C12A) \\sim Ueq, Uanis(C13A) \\sim Ueq, Uanis(C14A)
\\sim Ueq, Uanis(C14B) \\sim Ueq, Uanis(C13B) \\sim Ueq: with sigma of 0.01 and
sigma for terminal atoms of 0.02
Uanis(C12B) \\sim Ueq: with sigma of 0.005 and sigma for terminal atoms of 0.01
4. Rigid body (RIGU) restrains
 O5A, O6A, C12A, C13A, C14A
 with sigma for 1-2 distances of 0.004 and sigma for 1-3 distances of 0.004
 O5B, O6B, C12B, C13B, C14B
 with sigma for 1-2 distances of 0.004 and sigma for 1-3 distances of 0.004
 C41, C42
 with sigma for 1-2 distances of 0.004 and sigma for 1-3 distances of 0.004
5. Others
 Sof(O5B)=Sof(O6B)=Sof(C12B)=Sof(C13B)=Sof(H13C)=Sof(H13D)=Sof(C14B)=Sof(H14D)=
 Sof(H14E)=Sof(H14F)=1-FVAR(1)
 Sof(O5A)=Sof(O6A)=Sof(C12A)=Sof(C13A)=Sof(H13A)=Sof(H13B)=Sof(C14A)=Sof(H14A)=
 Sof(H14B)=Sof(H14C)=FVAR(1)
6.a Secondary CH2 refined with riding coordinates:
 C2(H2A,H2B), C34(H34A,H34B), C41(H41A,H41B), C13A(H13A,H13B), C13B(H13C,H13D)
6.b Aromatic/amide H refined with riding coordinates:
 C7(H7), C8(H8), C17(H17), C18(H18), C25(H25), C26(H26), C29(H29), C36(H36),
 C43(H43), C44(H44), C45(H45), C46(H46), C47(H47), C48(H48), C49(H49), C50(H50),
  C51(H51), C52(H52), C53(H53), C54(H54), C55(H55), C56(H56), C57(H57),
 C58(H58), C59(H59), C60(H60), C61(H61), C62(H62)
6.c Idealised Me refined as rotating group:
 C1(H1A,H1B,H1C), C35(H35A,H35B,H35C), C42(H42A,H42B,H42C), C14A(H14A,H14B,
 H14C), C14B(H14D,H14E,H14F)
;
_smtbx_masks_void_probe_radius 1.2
_smtbx_masks_void_truncation_radius 1.2
_olex2_submission_special_instructions 'No special instructions were received'

loop_
_space_group_symop_operation_xyz
'x, y, z'
'-x, -y, z'
'-y, x, z+1/2'
'y, -x, z+1/2'

loop_
_atom_site_label
_atom_site_type_symbol
_atom_site_fract_x
_atom_site_fract_y
_atom_site_fract_z
_atom_site_U_iso_or_equiv
_atom_site_adp_type
_atom_site_occupancy
_atom_site_site_symmetry_order
_atom_site_calc_flag
_atom_site_refinement_flags_posn
_atom_site_refinement_flags_adp
_atom_site_refinement_flags_occupancy
_atom_site_disorder_assembly
_atom_site_disorder_group
Ni1 Ni 0.19021(5) 0.58766(6) 0.47204(4) 0.0477(3) Uani 1 1 d . . . . .
Ni2 Ni 0.81057(6) -0.09412(6) 0.44137(4) 0.0489(3) Uani 1 1 d . . . . .
S1 S 0.41582(13) 0.29140(12) 0.40413(10) 0.0583(6) Uani 1 1 d . . . . .
S2 S 0.48876(13) 0.34991(13) 0.50476(10) 0.0620(6) Uani 1 1 d . . . . .
S3 S 0.51128(13) 0.14184(12) 0.41174(10) 0.0626(7) Uani 1 1 d . . . . .
S4 S 0.58597(14) 0.19979(13) 0.51199(11) 0.0666(7) Uani 1 1 d . . . . .
F1 F 0.1830(3) 0.8107(3) 0.5920(3) 0.0795(17) Uani 1 1 d . . . . .
F2 F 0.1000(3) 0.7276(3) 0.6086(3) 0.0874(18) Uani 1 1 d . . . . .
F3 F 0.1948(3) 0.7347(3) 0.6595(2) 0.0733(15) Uani 1 1 d . . . . .
F4 F 0.0453(4) 0.7018(3) 0.3251(4) 0.108(2) Uani 1 1 d . . . . .
F5 F -0.0218(4) 0.6379(5) 0.3787(3) 0.123(3) Uani 1 1 d . . . . .
F6 F 0.0051(4) 0.5977(4) 0.2998(4) 0.132(3) Uani 1 1 d . . . . .
F7 F 1.0216(3) -0.0987(4) 0.5894(3) 0.0940(19) Uani 1 1 d . . . . .
F8 F 0.9593(3) -0.2005(3) 0.5890(3) 0.0843(17) Uani 1 1 d . . . . .
F9 F 1.0210(3) -0.1685(4) 0.5204(3) 0.110(2) Uani 1 1 d . . . . .
F10 F 0.8158(3) -0.3206(3) 0.3273(3) 0.0816(18) Uani 1 1 d . . . . .
F11 F 0.9021(3) -0.2417(3) 0.3084(2) 0.0766(16) Uani 1 1 d . . . . .
F12 F 0.8056(3) -0.2480(3) 0.2563(2) 0.0732(15) Uani 1 1 d . . . . .
O1 O 0.3266(3) 0.7727(3) 0.6199(2) 0.0518(15) Uani 1 1 d . . . . .
O2 O 0.3920(4) 0.6694(4) 0.6320(3) 0.076(2) Uani 1 1 d . . . . .
O3 O 0.1657(3) 0.6594(3) 0.5336(2) 0.0530(15) Uani 1 1 d . . . . .
O4 O 0.0998(3) 0.6046(3) 0.4208(3) 0.0528(15) Uani 1 1 d . . . . .
O7 O 0.8400(5) 0.0136(4) 0.6474(3) 0.092(2) Uani 1 1 d . . . . .
O8 O 0.9080(5) -0.0907(5) 0.6576(3) 0.105(3) Uani 1 1 d . . . . .
O9 O 0.9035(3) -0.1127(3) 0.4857(3) 0.0581(16) Uani 1 1 d . . . . .
O10 O 0.8358(3) -0.1671(3) 0.3797(2) 0.0573(15) Uani 1 1 d . . . . .
O11 O 0.6122(5) -0.1728(5) 0.2767(3) 0.095(2) Uani 1 1 d . . . . .
O12 O 0.6747(4) -0.2797(4) 0.2942(3) 0.079(2) Uani 1 1 d . U . . .
N1 N 0.2864(4) 0.5615(3) 0.5084(3) 0.0438(15) Uani 1 1 d . . . . .
N2 N 0.2276(3) 0.5154(4) 0.4152(3) 0.0464(16) Uani 1 1 d . . . . .
N3 N 0.7763(3) -0.0213(3) 0.4961(3) 0.0455(16) Uani 1 1 d . . . . .
N4 N 0.7141(3) -0.0682(4) 0.4037(3) 0.0449(15) Uani 1 1 d . . . . .
N5 N 0.1308(4) 0.5022(4) 0.5134(3) 0.0525(17) Uani 1 1 d . . . . .
N6 N 0.2412(4) 0.6804(4) 0.4301(3) 0.060(2) Uani 1 1 d . . . . .
N7 N 0.7602(4) -0.1845(4) 0.4854(3) 0.0547(18) Uani 1 1 d . . . . .
N8 N 0.8680(4) -0.0052(4) 0.3955(3) 0.0468(16) Uani 1 1 d . . . . .
C1 C 0.3527(8) 0.8906(6) 0.6616(5) 0.112(4) Uani 1 1 d . . . . .
H1A H 0.371328 0.917470 0.629225 0.168 Uiso 1 1 calc R U . . .
H1B H 0.373174 0.913484 0.694938 0.168 Uiso 1 1 calc R U . . .
H1C H 0.298055 0.893241 0.662479 0.168 Uiso 1 1 calc R U . . .
C2 C 0.3763(6) 0.8119(5) 0.6586(4) 0.071(3) Uani 1 1 d . . . . .
H2A H 0.373086 0.788519 0.695446 0.085 Uiso 1 1 calc R U . . .
H2B H 0.428732 0.808604 0.645800 0.085 Uiso 1 1 calc R U . . .
C3 C 0.3396(5) 0.7003(6) 0.6121(4) 0.055(2) Uani 1 1 d . . . . .
C4 C 0.2835(5) 0.6624(5) 0.5755(4) 0.054(2) Uani 1 1 d . . . . .
C5 C 0.2111(4) 0.6842(5) 0.5695(3) 0.0452(19) Uani 1 1 d . . . . .
C6 C 0.1718(5) 0.7379(6) 0.6095(4) 0.057(2) Uani 1 1 d . . . . .
C7 C 0.3193(5) 0.6011(5) 0.5465(4) 0.051(2) Uani 1 1 d . . . . .
H7 H 0.369456 0.589053 0.555750 0.061 Uiso 1 1 calc R U . . .
C8 C 0.2122(5) 0.5180(5) 0.3632(4) 0.062(3) Uani 1 1 d . . . . .
H8 H 0.244117 0.490833 0.339292 0.075 Uiso 1 1 calc R U . . .
C9 C 0.1507(5) 0.5587(5) 0.3380(4) 0.061(2) Uani 1 1 d . . . . .
C10 C 0.1000(5) 0.5969(4) 0.3709(4) 0.053(2) Uani 1 1 d . . . . .
C11 C 0.0335(6) 0.6316(8) 0.3419(5) 0.081(3) Uani 1 1 d . . . . .
C15 C 0.2890(4) 0.4731(4) 0.4349(3) 0.0424(18) Uani 1 1 d . . . . .
C16 C 0.3218(4) 0.4986(4) 0.4853(3) 0.0415(18) Uani 1 1 d . . . . .
C17 C 0.3164(4) 0.4090(4) 0.4098(4) 0.043(2) Uani 1 1 d . . . . .
H17 H 0.293552 0.390202 0.377398 0.052 Uiso 1 1 calc R U . . .
C18 C 0.3842(4) 0.4625(4) 0.5071(3) 0.0452(19) Uani 1 1 d . . . . .
H18 H 0.407266 0.479953 0.539868 0.054 Uiso 1 1 calc R U . . .
C19 C 0.3784(4) 0.3722(4) 0.4329(3) 0.0464(19) Uani 1 1 d . . . . .
C20 C 0.4120(4) 0.3999(4) 0.4794(4) 0.046(2) Uani 1 1 d . . . . .
C21 C 0.4797(4) 0.2771(4) 0.4575(3) 0.045(2) Uani 1 1 d . . . . .
C22 C 0.5201(5) 0.2138(5) 0.4596(4) 0.061(3) Uani 1 1 d . . . . .
C23 C 0.5899(4) 0.0915(4) 0.4343(4) 0.050(2) Uani 1 1 d . . . . .
C24 C 0.6247(4) 0.1189(4) 0.4828(4) 0.047(2) Uani 1 1 d . . . . .
C25 C 0.6170(4) 0.0286(4) 0.4089(4) 0.050(2) Uani 1 1 d . . . . .
H25 H 0.592802 0.008810 0.377278 0.060 Uiso 1 1 calc R U . . .
C26 C 0.6853(5) 0.0847(4) 0.5035(4) 0.058(3) Uani 1 1 d . . . . .
H26 H 0.709398 0.104424 0.535116 0.070 Uiso 1 1 calc R U . . .
C27 C 0.6806(4) -0.0058(4) 0.4303(3) 0.0415(18) Uani 1 1 d . . . . .
C28 C 0.7132(4) 0.0187(4) 0.4780(3) 0.0464(19) Uani 1 1 d . . . . .
C29 C 0.8006(5) -0.0154(5) 0.5479(4) 0.054(2) Uani 1 1 d . . . . .
H29 H 0.774731 0.017406 0.572071 0.065 Uiso 1 1 calc R U . . .
C30 C 0.8634(5) -0.0558(5) 0.5688(4) 0.057(2) Uani 1 1 d . . . . .
C31 C 0.8740(6) -0.0483(6) 0.6260(4) 0.074(3) Uani 1 1 d . . . . .
C32 C 0.9099(5) -0.0998(5) 0.5353(4) 0.059(2) Uani 1 1 d . . . . .
C33 C 0.9788(6) -0.1399(6) 0.5599(4) 0.061(2) Uani 1 1 d . . . . .
C34 C 0.8455(8) 0.0284(9) 0.7064(4) 0.114(5) Uani 1 1 d . . . . .
H34A H 0.859077 -0.018302 0.725879 0.137 Uiso 1 1 calc R U . . .
H34B H 0.796459 0.045323 0.720482 0.137 Uiso 1 1 calc R U . . .
C35 C 0.9020(7) 0.0857(10) 0.7174(5) 0.130(6) Uani 1 1 d . . . . .
H35A H 0.951850 0.063005 0.716423 0.195 Uiso 1 1 calc R U . . .
H35B H 0.893235 0.107456 0.753846 0.195 Uiso 1 1 calc R U . . .
H35C H 0.898746 0.124931 0.689448 0.195 Uiso 1 1 calc R U . . .
C36 C 0.6833(5) -0.1063(4) 0.3643(4) 0.049(2) Uani 1 1 d . . . . .
H36 H 0.635118 -0.090925 0.352477 0.058 Uiso 1 1 calc R U . . .
C37 C 0.7151(5) -0.1686(5) 0.3378(4) 0.049(2) Uani 1 1 d . . . . .
C38 C 0.7892(5) -0.1907(4) 0.3464(4) 0.051(2) Uani 1 1 d . . . . .
C39 C 0.8267(6) -0.2525(5) 0.3089(4) 0.060(3) Uani 1 1 d . . . . .
C40 C 0.6653(6) -0.2083(6) 0.2988(4) 0.064(3) Uani 1 1 d . . . . .
C41 C 0.6151(8) -0.3088(7) 0.2527(6) 0.115(3) Uani 1 1 d . U . . .
H41A H 0.626147 -0.293670 0.214426 0.138 Uiso 1 1 calc R U . . .
H41B H 0.563765 -0.293195 0.262760 0.138 Uiso 1 1 calc R U . . .
C42 C 0.6290(10) -0.3972(7) 0.2629(7) 0.144(5) Uani 1 1 d . U . . .
H42A H 0.676486 -0.412052 0.246082 0.215 Uiso 1 1 calc R U . . .
H42B H 0.588125 -0.425910 0.246278 0.215 Uiso 1 1 calc R U . . .
H42C H 0.630696 -0.407248 0.302488 0.215 Uiso 1 1 calc R U . . .
C43 C 0.0846(5) 0.4560(5) 0.4863(4) 0.068(3) Uani 1 1 d . . . . .
H43 H 0.080405 0.459520 0.447418 0.082 Uiso 1 1 calc R U . . .
C44 C 0.0416(5) 0.4019(6) 0.5154(6) 0.083(3) Uani 1 1 d . . . . .
H44 H 0.009146 0.368742 0.496365 0.100 Uiso 1 1 calc R U . . .
C45 C 0.0481(6) 0.3989(6) 0.5695(6) 0.082(3) Uani 1 1 d . . . . .
H45 H 0.018924 0.364057 0.589757 0.099 Uiso 1 1 calc R U . . .
C46 C 0.0963(8) 0.4453(6) 0.5967(5) 0.092(4) Uani 1 1 d . . . . .
H46 H 0.102821 0.441427 0.635318 0.110 Uiso 1 1 calc R U . . .
C47 C 0.1325(5) 0.4941(6) 0.5688(4) 0.061(2) Uani 1 1 d . . . . .
H47 H 0.163336 0.527644 0.588806 0.074 Uiso 1 1 calc R U . . .
C48 C 0.2042(6) 0.7452(5) 0.4259(4) 0.067(3) Uani 1 1 d . . . . .
H48 H 0.158729 0.750326 0.445772 0.080 Uiso 1 1 calc R U . . .
C49 C 0.2275(7) 0.8035(6) 0.3953(5) 0.076(3) Uani 1 1 d . . . . .
H49 H 0.199164 0.848350 0.394243 0.091 Uiso 1 1 calc R U . . .
C50 C 0.2935(7) 0.7974(5) 0.3653(5) 0.081(3) Uani 1 1 d . . . . .
H50 H 0.310246 0.835908 0.341339 0.097 Uiso 1 1 calc R U . . .
C51 C 0.3332(6) 0.7313(6) 0.3726(5) 0.078(3) Uani 1 1 d . . . . .
H51 H 0.380627 0.726179 0.355453 0.094 Uiso 1 1 calc R U . . .
C52 C 0.3070(5) 0.6752(5) 0.4027(4) 0.059(2) Uani 1 1 d . . . . .
H52 H 0.335171 0.630297 0.405191 0.071 Uiso 1 1 calc R U . . .
C53 C 0.6968(6) -0.1767(5) 0.5117(4) 0.068(3) Uani 1 1 d . . . . .
H53 H 0.669749 -0.131655 0.506136 0.081 Uiso 1 1 calc R U . . .
C54 C 0.6653(6) -0.2304(6) 0.5478(4) 0.070(3) Uani 1 1 d . . . . .
H54 H 0.618852 -0.221731 0.565712 0.084 Uiso 1 1 calc R U . . .
C55 C 0.7040(7) -0.2944(7) 0.5558(5) 0.083(3) Uani 1 1 d . . . . .
H55 H 0.685785 -0.331677 0.580178 0.099 Uiso 1 1 calc R U . . .
C56 C 0.7705(7) -0.3047(6) 0.5279(5) 0.078(3) Uani 1 1 d . . . . .
H56 H 0.797059 -0.350407 0.531598 0.094 Uiso 1 1 calc R U . . .
C57 C 0.7983(5) -0.2492(5) 0.4947(4) 0.060(2) Uani 1 1 d . . . . .
H57 H 0.845666 -0.256025 0.477753 0.072 Uiso 1 1 calc R U . . .
C58 C 0.8566(5) 0.0035(5) 0.3442(4) 0.060(2) Uani 1 1 d . . . . .
H58 H 0.819881 -0.025990 0.326122 0.071 Uiso 1 1 calc R U . . .
C59 C 0.8986(6) 0.0572(5) 0.3135(4) 0.065(2) Uani 1 1 d . . . . .
H59 H 0.893864 0.060113 0.274614 0.077 Uiso 1 1 calc R U . . .
C60 C 0.9453(6) 0.1038(5) 0.3410(4) 0.068(3) Uani 1 1 d . . . . .
H60 H 0.971729 0.141712 0.321750 0.082 Uiso 1 1 calc R U . . .
C61 C 0.9541(5) 0.0961(5) 0.3964(4) 0.060(2) Uani 1 1 d . . . . .
H61 H 0.986580 0.128018 0.416503 0.072 Uiso 1 1 calc R U . . .
C62 C 0.9146(5) 0.0411(5) 0.4218(4) 0.063(3) Uani 1 1 d . . . . .
H62 H 0.920525 0.035252 0.460327 0.075 Uiso 1 1 calc R U . . .
O5A O 0.1484(12) 0.6367(13) 0.2580(11) 0.072(6) Uani 0.45(3) 1 d . U P A 1
O6A O 0.1772(16) 0.5056(15) 0.2521(10) 0.082(8) Uani 0.45(3) 1 d . U P A 1
C12A C 0.1379(15) 0.5415(16) 0.2812(9) 0.054(6) Uani 0.45(3) 1 d . U P A 1
C13A C 0.1616(18) 0.6523(17) 0.2035(11) 0.084(8) Uani 0.45(3) 1 d . U P A 1
H13A H 0.147087 0.609014 0.180501 0.100 Uiso 0.45(3) 1 calc R U P A 1
H13B H 0.215432 0.662284 0.197669 0.100 Uiso 0.45(3) 1 calc R U P A 1
C14A C 0.113(2) 0.725(2) 0.1865(19) 0.137(13) Uani 0.45(3) 1 d . U P A 1
H14A H 0.065729 0.709102 0.169442 0.206 Uiso 0.45(3) 1 calc R U P A 1
H14B H 0.141032 0.755793 0.160459 0.206 Uiso 0.45(3) 1 calc R U P A 1
H14C H 0.101596 0.754723 0.219506 0.206 Uiso 0.45(3) 1 calc R U P A 1
O5B O 0.1180(18) 0.6081(16) 0.2529(9) 0.124(9) Uani 0.55(3) 1 d . U P A 2
O6B O 0.2097(14) 0.5398(16) 0.2513(10) 0.104(8) Uani 0.55(3) 1 d . U P A 2
C12B C 0.1696(12) 0.5700(11) 0.2786(8) 0.048(5) Uani 0.55(3) 1 d . U P A 2
C13B C 0.1199(18) 0.6111(16) 0.1928(9) 0.102(8) Uani 0.55(3) 1 d . U P A 2
H13C H 0.170572 0.599814 0.178805 0.123 Uiso 0.55(3) 1 calc R U P A 2
H13D H 0.084038 0.575109 0.176679 0.123 Uiso 0.55(3) 1 calc R U P A 2
C14B C 0.102(2) 0.677(2) 0.1814(17) 0.152(13) Uani 0.55(3) 1 d . U P A 2
H14D H 0.048864 0.684877 0.190826 0.228 Uiso 0.55(3) 1 calc R U P A 2
H14E H 0.108855 0.685999 0.142034 0.228 Uiso 0.55(3) 1 calc R U P A 2
H14F H 0.132636 0.711867 0.202537 0.228 Uiso 0.55(3) 1 calc R U P A 2

loop_
_atom_site_aniso_label
_atom_site_aniso_U_11
_atom_site_aniso_U_22
_atom_site_aniso_U_33
_atom_site_aniso_U_23
_atom_site_aniso_U_13
_atom_site_aniso_U_12
Ni1 0.0468(6) 0.0524(6) 0.0439(6) -0.0026(6) -0.0009(5) 0.0110(5)
Ni2 0.0468(6) 0.0515(6) 0.0484(6) -0.0016(6) 0.0021(5) 0.0117(5)
S1 0.0630(14) 0.0513(12) 0.0607(14) -0.0127(11) -0.0198(12) 0.0203(11)
S2 0.0612(14) 0.0613(14) 0.0636(15) -0.0146(12) -0.0254(12) 0.0193(11)
S3 0.0637(14) 0.0523(13) 0.0717(16) -0.0146(12) -0.0268(13) 0.0205(11)
S4 0.0727(16) 0.0613(14) 0.0657(16) -0.0169(12) -0.0290(13) 0.0279(12)
F1 0.104(4) 0.054(3) 0.080(4) -0.007(3) -0.006(4) 0.021(3)
F2 0.054(3) 0.105(4) 0.103(5) -0.037(4) 0.022(3) 0.006(3)
F3 0.076(3) 0.086(4) 0.059(4) -0.018(3) 0.014(3) -0.004(3)
F4 0.086(4) 0.074(4) 0.164(7) 0.049(4) -0.025(4) 0.020(3)
F5 0.074(4) 0.171(7) 0.123(6) 0.063(5) 0.029(4) 0.050(4)
F6 0.116(6) 0.129(6) 0.150(7) 0.012(6) -0.071(6) 0.010(5)
F7 0.071(4) 0.116(5) 0.095(5) -0.001(4) -0.034(4) 0.015(4)
F8 0.083(4) 0.092(4) 0.078(4) 0.018(3) 0.008(3) 0.035(3)
F9 0.094(4) 0.164(6) 0.073(4) -0.004(4) -0.006(4) 0.094(4)
F10 0.098(4) 0.045(3) 0.102(4) -0.004(3) 0.034(4) 0.008(3)
F11 0.067(4) 0.079(4) 0.084(4) -0.005(3) 0.016(3) 0.028(3)
F12 0.080(4) 0.087(4) 0.052(3) -0.002(3) 0.015(3) 0.011(3)
O1 0.051(3) 0.054(3) 0.050(4) -0.019(3) 0.003(3) 0.003(3)
O2 0.077(5) 0.070(4) 0.080(5) -0.029(4) -0.010(4) 0.016(4)
O3 0.042(3) 0.058(4) 0.059(4) -0.003(3) 0.005(3) 0.008(3)
O4 0.049(3) 0.065(4) 0.045(4) 0.009(3) 0.007(3) 0.015(3)
O7 0.128(6) 0.097(5) 0.051(4) -0.009(4) -0.013(4) 0.049(5)
O8 0.117(6) 0.141(7) 0.057(4) -0.013(5) -0.030(4) 0.068(6)
O9 0.055(4) 0.060(4) 0.059(4) -0.002(3) -0.002(3) 0.021(3)
O10 0.053(4) 0.064(4) 0.055(4) -0.011(3) 0.006(3) 0.013(3)
O11 0.110(6) 0.104(6) 0.072(5) -0.028(5) -0.023(5) 0.017(5)
O12 0.097(5) 0.065(4) 0.074(5) -0.026(4) 0.009(4) -0.005(4)
N1 0.054(4) 0.042(4) 0.036(4) 0.000(3) 0.002(3) 0.001(3)
N2 0.043(4) 0.059(4) 0.037(4) 0.000(3) 0.000(3) 0.008(3)
N3 0.041(4) 0.044(4) 0.051(4) 0.007(3) -0.006(3) 0.010(3)
N4 0.040(4) 0.056(4) 0.038(4) 0.000(3) 0.002(3) 0.008(3)
N5 0.051(4) 0.056(4) 0.051(4) -0.009(4) -0.001(4) 0.000(3)
N6 0.068(5) 0.050(4) 0.061(5) -0.007(4) -0.005(4) 0.018(4)
N7 0.053(4) 0.058(4) 0.054(5) 0.004(4) 0.003(4) 0.005(4)
N8 0.045(4) 0.055(4) 0.041(4) 0.006(3) -0.002(3) 0.010(3)
C1 0.182(13) 0.076(8) 0.078(8) -0.037(6) 0.004(9) 0.007(8)
C2 0.075(6) 0.064(6) 0.074(7) -0.023(5) -0.006(5) -0.004(5)
C3 0.034(5) 0.067(6) 0.064(6) -0.002(5) 0.008(4) 0.006(4)
C4 0.055(6) 0.063(6) 0.043(5) -0.015(4) 0.005(4) -0.002(5)
C5 0.039(5) 0.054(5) 0.042(5) -0.006(4) 0.009(4) 0.005(4)
C6 0.053(6) 0.081(7) 0.038(5) -0.018(5) -0.001(4) 0.009(5)
C7 0.050(5) 0.058(5) 0.044(5) 0.003(4) 0.006(4) -0.003(4)
C8 0.066(6) 0.064(6) 0.056(6) -0.007(5) -0.011(5) 0.033(5)
C9 0.058(5) 0.073(6) 0.050(5) -0.012(5) -0.016(4) 0.034(5)
C10 0.056(5) 0.044(5) 0.057(6) 0.005(4) 0.002(5) 0.012(4)
C11 0.058(6) 0.118(10) 0.067(7) 0.000(7) -0.009(6) 0.036(6)
C15 0.045(4) 0.045(4) 0.038(4) 0.000(4) -0.007(4) 0.010(4)
C16 0.046(4) 0.044(4) 0.034(4) 0.000(3) 0.003(4) 0.018(4)
C17 0.034(4) 0.046(5) 0.049(5) 0.000(4) -0.009(4) 0.002(3)
C18 0.055(5) 0.052(5) 0.029(4) -0.003(4) 0.000(4) 0.010(4)
C19 0.047(4) 0.048(4) 0.045(5) -0.004(4) -0.012(4) 0.011(4)
C20 0.044(4) 0.040(4) 0.054(5) -0.018(4) -0.011(4) 0.008(3)
C21 0.041(4) 0.044(4) 0.049(5) -0.007(4) -0.006(4) 0.016(3)
C22 0.064(5) 0.052(5) 0.066(7) -0.001(4) -0.010(5) 0.010(4)
C23 0.050(5) 0.051(5) 0.048(5) 0.010(4) -0.009(4) 0.006(4)
C24 0.040(4) 0.038(4) 0.062(6) -0.002(4) 0.003(4) 0.010(4)
C25 0.048(5) 0.041(4) 0.061(5) -0.017(4) -0.017(4) 0.012(4)
C26 0.067(6) 0.046(5) 0.062(6) -0.032(5) -0.008(5) 0.008(4)
C27 0.038(4) 0.041(4) 0.046(5) -0.006(4) 0.002(4) 0.005(3)
C28 0.043(4) 0.053(5) 0.043(5) 0.004(4) -0.009(4) 0.010(4)
C29 0.061(5) 0.059(5) 0.041(5) 0.007(4) -0.004(4) 0.003(4)
C30 0.067(6) 0.062(5) 0.044(5) 0.002(4) -0.017(4) 0.018(5)
C31 0.073(6) 0.094(8) 0.054(6) -0.020(6) -0.008(5) 0.027(6)
C32 0.047(5) 0.070(6) 0.060(6) 0.007(5) 0.006(5) 0.020(4)
C33 0.061(6) 0.069(6) 0.052(6) 0.010(5) 0.014(5) 0.020(5)
C34 0.145(12) 0.147(12) 0.050(7) -0.029(7) 0.007(7) 0.035(10)
C35 0.092(9) 0.236(18) 0.062(8) -0.038(10) -0.008(7) -0.012(11)
C36 0.045(5) 0.049(5) 0.053(5) -0.001(4) 0.004(4) 0.006(4)
C37 0.054(5) 0.044(5) 0.048(5) -0.006(4) 0.011(4) -0.001(4)
C38 0.069(6) 0.035(4) 0.047(5) -0.003(4) 0.007(5) 0.005(4)
C39 0.071(7) 0.044(5) 0.064(7) 0.005(5) 0.020(5) 0.007(5)
C40 0.074(7) 0.076(7) 0.041(5) -0.025(5) 0.016(5) -0.019(6)
C41 0.140(7) 0.094(5) 0.110(6) -0.023(6) 0.018(6) -0.012(6)
C42 0.192(11) 0.095(7) 0.144(10) -0.028(8) 0.029(10) -0.009(8)
C43 0.052(5) 0.071(6) 0.081(8) 0.007(6) -0.024(5) -0.011(5)
C44 0.044(6) 0.083(8) 0.122(11) 0.013(8) -0.002(7) 0.005(5)
C45 0.081(8) 0.074(7) 0.093(9) 0.038(7) 0.012(7) 0.009(6)
C46 0.143(11) 0.063(7) 0.068(7) 0.003(6) 0.010(8) -0.035(7)
C47 0.062(6) 0.073(6) 0.049(6) -0.007(5) 0.002(5) 0.018(5)
C48 0.079(7) 0.055(6) 0.066(7) 0.003(5) -0.016(5) 0.008(5)
C49 0.100(9) 0.052(6) 0.076(7) -0.002(6) -0.009(7) 0.013(6)
C50 0.120(9) 0.039(5) 0.085(8) 0.011(5) -0.001(8) -0.007(6)
C51 0.085(7) 0.068(7) 0.082(7) 0.008(6) 0.020(6) 0.006(6)
C52 0.049(5) 0.064(6) 0.064(6) 0.003(5) 0.008(5) 0.003(4)
C53 0.081(7) 0.049(6) 0.073(7) -0.006(5) 0.015(6) 0.009(5)
C54 0.084(7) 0.067(6) 0.058(6) 0.009(5) 0.027(5) -0.007(6)
C55 0.093(9) 0.089(8) 0.066(7) 0.011(6) -0.001(6) -0.040(7)
C56 0.088(8) 0.058(6) 0.089(8) 0.016(6) -0.015(7) -0.001(6)
C57 0.068(6) 0.042(5) 0.070(6) 0.003(4) 0.001(5) 0.017(4)
C58 0.061(6) 0.062(6) 0.055(6) 0.008(5) 0.009(5) -0.010(5)
C59 0.081(7) 0.072(6) 0.041(5) 0.009(5) 0.005(5) -0.019(5)
C60 0.080(7) 0.057(6) 0.068(7) 0.017(5) 0.010(6) 0.000(5)
C61 0.081(6) 0.047(5) 0.053(6) 0.008(4) -0.015(5) -0.019(5)
C62 0.080(7) 0.068(6) 0.039(5) 0.005(5) -0.006(5) 0.019(5)
O5A 0.072(11) 0.090(11) 0.054(9) 0.008(8) 0.007(8) -0.006(9)
O6A 0.104(16) 0.109(14) 0.034(9) -0.023(10) -0.012(10) 0.059(12)
C12A 0.059(11) 0.069(10) 0.035(9) -0.002(7) -0.010(8) 0.033(9)
C13A 0.094(13) 0.092(13) 0.066(10) 0.024(9) 0.000(9) 0.018(10)
C14A 0.15(2) 0.102(19) 0.16(2) 0.020(17) -0.010(19) 0.044(17)
O5B 0.159(18) 0.158(19) 0.056(8) 0.005(12) -0.005(12) 0.094(14)
O6B 0.113(16) 0.138(18) 0.063(10) 0.002(12) 0.010(11) 0.058(13)
C12B 0.052(7) 0.045(7) 0.047(6) 0.007(5) 0.000(5) 0.000(5)
C13B 0.123(14) 0.114(13) 0.071(9) 0.021(9) -0.015(9) 0.014(10)
C14B 0.16(2) 0.137(17) 0.16(2) 0.056(17) -0.023(18) 0.021(17)

loop_
_atom_type_symbol
_atom_type_description
_atom_type_scat_dispersion_real
_atom_type_scat_dispersion_imag
_atom_type_scat_source
C C 0.0033 0.0016 'International Tables Vol C Tables 4.2.6.8 and 6.1.1.4'
H H 0.0000 0.0000 'International Tables Vol C Tables 4.2.6.8 and 6.1.1.4'
F F 0.0171 0.0103 'International Tables Vol C Tables 4.2.6.8 and 6.1.1.4'
N N 0.0061 0.0033 'International Tables Vol C Tables 4.2.6.8 and 6.1.1.4'
Ni Ni 0.3393 1.1124 'International Tables Vol C Tables 4.2.6.8 and 6.1.1.4'
O O 0.0106 0.0060 'International Tables Vol C Tables 4.2.6.8 and 6.1.1.4'
S S 0.1246 0.1234 'International Tables Vol C Tables 4.2.6.8 and 6.1.1.4'

loop_
_geom_angle_atom_site_label_1
_geom_angle_atom_site_label_2
_geom_angle_atom_site_label_3
_geom_angle
_geom_angle_site_symmetry_1
_geom_angle_site_symmetry_3
_geom_angle_publ_flag
O3 Ni1 O4 100.6(2) . . ?
O3 Ni1 N5 89.9(2) . . ?
O3 Ni1 N6 87.3(3) . . ?
O4 Ni1 N5 90.0(2) . . ?
O4 Ni1 N6 86.1(3) . . ?
N1 Ni1 O3 90.4(2) . . ?
N1 Ni1 O4 168.6(3) . . ?
N1 Ni1 N2 82.4(3) . . ?
N1 Ni1 N5 93.0(3) . . ?
N1 Ni1 N6 91.5(3) . . ?
N2 Ni1 O3 172.7(2) . . ?
N2 Ni1 O4 86.5(3) . . ?
N2 Ni1 N5 91.7(3) . . ?
N2 Ni1 N6 91.6(3) . . ?
N5 Ni1 N6 174.7(3) . . ?
O9 Ni2 O10 96.0(2) . . ?
O9 Ni2 N7 87.5(3) . . ?
O9 Ni2 N8 90.2(2) . . ?
O10 Ni2 N7 88.7(3) . . ?
O10 Ni2 N8 89.3(3) . . ?
N3 Ni2 O9 90.2(3) . . ?
N3 Ni2 O10 173.7(3) . . ?
N3 Ni2 N4 83.6(3) . . ?
N3 Ni2 N7 91.7(3) . . ?
N3 Ni2 N8 90.6(3) . . ?
N4 Ni2 O9 173.8(3) . . ?
N4 Ni2 O10 90.2(3) . . ?
N4 Ni2 N7 92.3(3) . . ?
N4 Ni2 N8 90.2(2) . . ?
N7 Ni2 N8 176.8(3) . . ?
C19 S1 C21 94.3(4) . . ?
C21 S2 C20 94.4(4) . . ?
C22 S3 C23 95.6(4) . . ?
C22 S4 C24 95.1(4) . . ?
C3 O1 C2 116.7(7) . . ?
C5 O3 Ni1 126.2(5) . . ?
C10 O4 Ni1 125.6(6) . . ?
C31 O7 C34 119.3(9) . . ?
C32 O9 Ni2 124.8(6) . . ?
C38 O10 Ni2 123.4(5) . . ?
C40 O12 C41 107.3(9) . . ?
C7 N1 Ni1 125.3(6) . . ?
C7 N1 C16 120.8(7) . . ?
C16 N1 Ni1 113.6(5) . . ?
C8 N2 Ni1 125.3(6) . . ?
C8 N2 C15 120.9(7) . . ?
C15 N2 Ni1 111.7(5) . . ?
C28 N3 Ni2 112.0(5) . . ?
C29 N3 Ni2 126.2(6) . . ?
C29 N3 C28 121.1(7) . . ?
C27 N4 Ni2 109.6(5) . . ?
C36 N4 Ni2 125.5(5) . . ?
C36 N4 C27 124.7(7) . . ?
C43 N5 Ni1 121.4(6) . . ?
C43 N5 C47 115.8(8) . . ?
C47 N5 Ni1 122.6(6) . . ?
C48 N6 Ni1 119.5(7) . . ?
C48 N6 C52 117.0(8) . . ?
C52 N6 Ni1 123.2(6) . . ?
C53 N7 Ni2 122.0(6) . . ?
C53 N7 C57 116.3(8) . . ?
C57 N7 Ni2 120.9(6) . . ?
C58 N8 Ni2 120.7(6) . . ?
C58 N8 C62 119.4(8) . . ?
C62 N8 Ni2 119.9(6) . . ?
H1A C1 H1B 109.5 . . ?
H1A C1 H1C 109.5 . . ?
H1B C1 H1C 109.5 . . ?
C2 C1 H1A 109.5 . . ?
C2 C1 H1B 109.5 . . ?
C2 C1 H1C 109.5 . . ?
O1 C2 H2A 110.0 . . ?
O1 C2 H2B 110.0 . . ?
C1 C2 O1 108.3(9) . . ?
C1 C2 H2A 110.0 . . ?
C1 C2 H2B 110.0 . . ?
H2A C2 H2B 108.4 . . ?
O1 C3 C4 114.1(8) . . ?
O2 C3 O1 122.1(9) . . ?
O2 C3 C4 123.8(9) . . ?
C5 C4 C3 124.6(8) . . ?
C5 C4 C7 125.8(8) . . ?
C7 C4 C3 109.6(8) . . ?
O3 C5 C4 125.5(7) . . ?
O3 C5 C6 111.0(7) . . ?
C4 C5 C6 123.3(8) . . ?
F1 C6 C5 109.1(7) . . ?
F2 C6 F1 105.8(8) . . ?
F2 C6 C5 110.8(8) . . ?
F3 C6 F1 106.6(8) . . ?
F3 C6 F2 109.1(8) . . ?
F3 C6 C5 115.1(8) . . ?
N1 C7 C4 123.7(8) . . ?
N1 C7 H7 118.2 . . ?
C4 C7 H7 118.2 . . ?
N2 C8 H8 116.9 . . ?
N2 C8 C9 126.2(8) . . ?
C9 C8 H8 116.9 . . ?
C8 C9 C12B 107.6(10) . . ?
C10 C9 C8 119.8(8) . . ?
C10 C9 C12A 123.8(11) . . ?
C10 C9 C12B 129.5(10) . . ?
C12A C9 C8 114.8(10) . . ?
O4 C10 C9 128.9(8) . . ?
O4 C10 C11 114.5(8) . . ?
C9 C10 C11 116.5(9) . . ?
F4 C11 F5 104.0(9) . . ?
F4 C11 C10 113.8(10) . . ?
F5 C11 C10 107.7(9) . . ?
F6 C11 F4 105.0(10) . . ?
F6 C11 F5 106.2(10) . . ?
F6 C11 C10 119.0(10) . . ?
N2 C15 C16 115.9(7) . . ?
C17 C15 N2 124.6(7) . . ?
C17 C15 C16 119.5(7) . . ?
N1 C16 C15 114.2(7) . . ?
C18 C16 N1 125.4(7) . . ?
C18 C16 C15 120.4(7) . . ?
C15 C17 H17 120.3 . . ?
C15 C17 C19 119.3(8) . . ?
C19 C17 H17 120.3 . . ?
C16 C18 H18 120.9 . . ?
C16 C18 C20 118.2(7) . . ?
C20 C18 H18 120.9 . . ?
C17 C19 S1 122.1(6) . . ?
C20 C19 S1 117.5(6) . . ?
C20 C19 C17 120.4(7) . . ?
C18 C20 S2 121.2(6) . . ?
C19 C20 S2 116.8(6) . . ?
C19 C20 C18 122.0(7) . . ?
S2 C21 S1 116.1(4) . . ?
C22 C21 S1 120.2(6) . . ?
C22 C21 S2 123.6(6) . . ?
S3 C22 S4 116.2(5) . . ?
C21 C22 S3 123.2(6) . . ?
C21 C22 S4 120.6(6) . . ?
C24 C23 S3 115.7(6) . . ?
C25 C23 S3 124.2(7) . . ?
C25 C23 C24 120.1(7) . . ?
C23 C24 S4 116.6(6) . . ?
C26 C24 S4 122.8(7) . . ?
C26 C24 C23 120.6(7) . . ?
C23 C25 H25 120.6 . . ?
C23 C25 C27 118.8(7) . . ?
C27 C25 H25 120.6 . . ?
C24 C26 H26 120.1 . . ?
C24 C26 C28 119.8(8) . . ?
C28 C26 H26 120.1 . . ?
C25 C27 N4 121.3(7) . . ?
C28 C27 N4 117.1(7) . . ?
C28 C27 C25 121.5(7) . . ?
N3 C28 C26 124.4(7) . . ?
C27 C28 N3 116.4(7) . . ?
C27 C28 C26 119.0(7) . . ?
N3 C29 H29 118.3 . . ?
N3 C29 C30 123.4(8) . . ?
C30 C29 H29 118.3 . . ?
C31 C30 C29 114.1(9) . . ?
C32 C30 C29 122.9(8) . . ?
C32 C30 C31 123.0(8) . . ?
O7 C31 C30 113.1(9) . . ?
O8 C31 O7 118.5(8) . . ?
O8 C31 C30 128.3(9) . . ?
O9 C32 C30 128.1(8) . . ?
O9 C32 C33 111.4(8) . . ?
C30 C32 C33 120.5(9) . . ?
F7 C33 F8 109.0(8) . . ?
F7 C33 F9 106.7(8) . . ?
F7 C33 C32 115.1(8) . . ?
F8 C33 C32 111.8(8) . . ?
F9 C33 F8 102.7(8) . . ?
F9 C33 C32 110.6(8) . . ?
O7 C34 H34A 109.5 . . ?
O7 C34 H34B 109.5 . . ?
O7 C34 C35 110.7(11) . . ?
H34A C34 H34B 108.1 . . ?
C35 C34 H34A 109.5 . . ?
C35 C34 H34B 109.5 . . ?
C34 C35 H35A 109.5 . . ?
C34 C35 H35B 109.5 . . ?
C34 C35 H35C 109.5 . . ?
H35A C35 H35B 109.5 . . ?
H35A C35 H35C 109.5 . . ?
H35B C35 H35C 109.5 . . ?
N4 C36 H36 117.2 . . ?
N4 C36 C37 125.6(8) . . ?
C37 C36 H36 117.2 . . ?
C36 C37 C40 115.5(8) . . ?
C38 C37 C36 122.5(8) . . ?
C38 C37 C40 122.0(8) . . ?
O10 C38 C37 129.9(8) . . ?
O10 C38 C39 109.2(8) . . ?
C37 C38 C39 120.8(8) . . ?
F10 C39 F11 106.4(8) . . ?
F10 C39 F12 109.9(8) . . ?
F10 C39 C38 113.0(7) . . ?
F11 C39 C38 109.0(8) . . ?
F12 C39 F11 105.1(7) . . ?
F12 C39 C38 112.9(8) . . ?
O11 C40 O12 123.9(9) . . ?
O11 C40 C37 118.9(9) . . ?
O12 C40 C37 116.8(11) . . ?
O12 C41 H41A 112.4 . . ?
O12 C41 H41B 112.4 . . ?
O12 C41 C42 97.0(11) . . ?
H41A C41 H41B 109.9 . . ?
C42 C41 H41A 112.4 . . ?
C42 C41 H41B 112.4 . . ?
C41 C42 H42A 109.5 . . ?
C41 C42 H42B 109.5 . . ?
C41 C42 H42C 109.5 . . ?
H42A C42 H42B 109.5 . . ?
H42A C42 H42C 109.5 . . ?
H42B C42 H42C 109.5 . . ?
N5 C43 H43 119.8 . . ?
N5 C43 C44 120.5(10) . . ?
C44 C43 H43 119.8 . . ?
C43 C44 H44 120.8 . . ?
C45 C44 C43 118.3(11) . . ?
C45 C44 H44 120.8 . . ?
C44 C45 H45 119.6 . . ?
C44 C45 C46 120.7(11) . . ?
C46 C45 H45 119.6 . . ?
C45 C46 H46 120.7 . . ?
C47 C46 C45 118.5(11) . . ?
C47 C46 H46 120.7 . . ?
N5 C47 H47 117.0 . . ?
C46 C47 N5 126.0(10) . . ?
C46 C47 H47 117.0 . . ?
N6 C48 H48 118.0 . . ?
N6 C48 C49 123.9(10) . . ?
C49 C48 H48 118.0 . . ?
C48 C49 H49 120.3 . . ?
C48 C49 C50 119.5(9) . . ?
C50 C49 H49 120.3 . . ?
C49 C50 H50 122.2 . . ?
C51 C50 C49 115.6(10) . . ?
C51 C50 H50 122.2 . . ?
C50 C51 H51 118.9 . . ?
C52 C51 C50 122.2(10) . . ?
C52 C51 H51 118.9 . . ?
N6 C52 H52 119.2 . . ?
C51 C52 N6 121.6(9) . . ?
C51 C52 H52 119.2 . . ?
N7 C53 H53 117.5 . . ?
N7 C53 C54 125.1(9) . . ?
C54 C53 H53 117.5 . . ?
C53 C54 H54 121.4 . . ?
C55 C54 C53 117.3(10) . . ?
C55 C54 H54 121.4 . . ?
C54 C55 H55 120.5 . . ?
C54 C55 C56 118.9(10) . . ?
C56 C55 H55 120.5 . . ?
C55 C56 H56 119.9 . . ?
C57 C56 C55 120.3(10) . . ?
C57 C56 H56 119.9 . . ?
N7 C57 C56 122.0(9) . . ?
N7 C57 H57 119.0 . . ?
C56 C57 H57 119.0 . . ?
N8 C58 H58 119.7 . . ?
N8 C58 C59 120.6(9) . . ?
C59 C58 H58 119.7 . . ?
C58 C59 H59 120.7 . . ?
C60 C59 C58 118.6(9) . . ?
C60 C59 H59 120.7 . . ?
C59 C60 H60 120.1 . . ?
C59 C60 C61 119.8(9) . . ?
C61 C60 H60 120.1 . . ?
C60 C61 H61 121.3 . . ?
C62 C61 C60 117.5(9) . . ?
C62 C61 H61 121.3 . . ?
N8 C62 C61 123.8(8) . . ?
N8 C62 H62 118.1 . . ?
C61 C62 H62 118.1 . . ?
C13A O5A C12A 121(2) . . ?
C9 C12A O5A 94.7(19) . . ?
O6A C12A C9 127(2) . . ?
O6A C12A O5A 105(2) . . ?
O5A C13A H13A 110.0 . . ?
O5A C13A H13B 110.0 . . ?
O5A C13A C14A 108(3) . . ?
H13A C13A H13B 108.4 . . ?
C14A C13A H13A 110.0 . . ?
C14A C13A H13B 110.0 . . ?
C13A C14A H14A 109.5 . . ?
C13A C14A H14B 109.5 . . ?
C13A C14A H14C 109.5 . . ?
H14A C14A H14B 109.5 . . ?
H14A C14A H14C 109.5 . . ?
H14B C14A H14C 109.5 . . ?
C12B O5B C13B 119(2) . . ?
O5B C12B C9 111.9(19) . . ?
O6B C12B C9 131(2) . . ?
O6B C12B O5B 115(2) . . ?
O5B C13B H13C 110.9 . . ?
O5B C13B H13D 110.9 . . ?
H13C C13B H13D 108.9 . . ?
C14B C13B O5B 104(3) . . ?
C14B C13B H13C 110.9 . . ?
C14B C13B H13D 110.9 . . ?
C13B C14B H14D 109.5 . . ?
C13B C14B H14E 109.5 . . ?
C13B C14B H14F 109.5 . . ?
H14D C14B H14E 109.5 . . ?
H14D C14B H14F 109.5 . . ?
H14E C14B H14F 109.5 . . ?

loop_
_geom_bond_atom_site_label_1
_geom_bond_atom_site_label_2
_geom_bond_distance
_geom_bond_site_symmetry_2
_geom_bond_publ_flag
Ni1 O3 2.021(6) . ?
Ni1 O4 2.064(6) . ?
Ni1 N1 1.990(6) . ?
Ni1 N2 2.007(7) . ?
Ni1 N5 2.116(7) . ?
Ni1 N6 2.152(8) . ?
Ni2 O9 2.010(6) . ?
Ni2 O10 2.040(6) . ?
Ni2 N3 1.962(7) . ?
Ni2 N4 2.008(6) . ?
Ni2 N7 2.139(7) . ?
Ni2 N8 2.198(7) . ?
S1 C19 1.741(8) . ?
S1 C21 1.748(8) . ?
S2 C20 1.751(8) . ?
S2 C21 1.746(8) . ?
S3 C22 1.742(9) . ?
S3 C23 1.758(8) . ?
S4 C22 1.754(9) . ?
S4 C24 1.755(8) . ?
F1 C6 1.385(11) . ?
F2 C6 1.298(10) . ?
F3 C6 1.287(10) . ?
F4 C11 1.338(13) . ?
F5 C11 1.339(12) . ?
F6 C11 1.294(13) . ?
F7 C33 1.283(11) . ?
F8 C33 1.340(10) . ?
F9 C33 1.326(10) . ?
F10 C39 1.311(10) . ?
F11 C39 1.363(11) . ?
F12 C39 1.339(11) . ?
O1 C2 1.473(10) . ?
O1 C3 1.329(10) . ?
O2 C3 1.192(10) . ?
O3 C5 1.275(9) . ?
O4 C10 1.221(10) . ?
O7 C31 1.368(11) . ?
O7 C34 1.463(12) . ?
O8 C31 1.240(11) . ?
O9 C32 1.235(11) . ?
O10 C38 1.237(10) . ?
O11 C40 1.262(12) . ?
O12 C40 1.294(12) . ?
O12 C41 1.558(15) . ?
N1 C7 1.306(10) . ?
N1 C16 1.410(9) . ?
N2 C8 1.294(11) . ?
N2 C15 1.418(9) . ?
N3 C28 1.408(9) . ?
N3 C29 1.336(10) . ?
N4 C27 1.423(9) . ?
N4 C36 1.298(10) . ?
N5 C43 1.342(10) . ?
N5 C47 1.356(11) . ?
N6 C48 1.338(10) . ?
N6 C52 1.356(11) . ?
N7 C53 1.310(11) . ?
N7 C57 1.362(10) . ?
N8 C58 1.276(11) . ?
N8 C62 1.338(11) . ?
C1 H1A 0.9800 . ?
C1 H1B 0.9800 . ?
C1 H1C 0.9800 . ?
C1 C2 1.472(13) . ?
C2 H2A 0.9900 . ?
C2 H2B 0.9900 . ?
C3 C4 1.504(12) . ?
C4 C5 1.360(11) . ?
C4 C7 1.452(11) . ?
C5 C6 1.537(11) . ?
C7 H7 0.9500 . ?
C8 H8 0.9500 . ?
C8 C9 1.455(11) . ?
C9 C10 1.390(12) . ?
C9 C12A 1.43(2) . ?
C9 C12B 1.50(2) . ?
C10 C11 1.515(13) . ?
C15 C16 1.436(10) . ?
C15 C17 1.388(10) . ?
C16 C18 1.394(10) . ?
C17 H17 0.9500 . ?
C17 C19 1.406(10) . ?
C18 H18 0.9500 . ?
C18 C20 1.399(10) . ?
C19 C20 1.373(11) . ?
C21 C22 1.345(9) . ?
C23 C24 1.421(12) . ?
C23 C25 1.373(11) . ?
C24 C26 1.343(11) . ?
C25 H25 0.9500 . ?
C25 C27 1.395(10) . ?
C26 H26 0.9500 . ?
C26 C28 1.425(11) . ?
C27 C28 1.370(11) . ?
C29 H29 0.9500 . ?
C29 C30 1.430(12) . ?
C30 C31 1.409(13) . ?
C30 C32 1.406(12) . ?
C32 C33 1.547(13) . ?
C34 H34A 0.9900 . ?
C34 H34B 0.9900 . ?
C34 C35 1.465(18) . ?
C35 H35A 0.9800 . ?
C35 H35B 0.9800 . ?
C35 H35C 0.9800 . ?
C36 H36 0.9500 . ?
C36 C37 1.407(11) . ?
C37 C38 1.400(12) . ?
C37 C40 1.483(12) . ?
C38 C39 1.583(12) . ?
C41 H41A 0.9900 . ?
C41 H41B 0.9900 . ?
C41 C42 1.621(18) . ?
C42 H42A 0.9800 . ?
C42 H42B 0.9800 . ?
C42 H42C 0.9800 . ?
C43 H43 0.9500 . ?
C43 C44 1.425(14) . ?
C44 H44 0.9500 . ?
C44 C45 1.323(17) . ?
C45 H45 0.9500 . ?
C45 C46 1.368(16) . ?
C46 H46 0.9500 . ?
C46 C47 1.281(13) . ?
C47 H47 0.9500 . ?
C48 H48 0.9500 . ?
C48 C49 1.348(13) . ?
C49 H49 0.9500 . ?
C49 C50 1.392(15) . ?
C50 H50 0.9500 . ?
C50 C51 1.391(13) . ?
C51 H51 0.9500 . ?
C51 C52 1.329(12) . ?
C52 H52 0.9500 . ?
C53 H53 0.9500 . ?
C53 C54 1.418(13) . ?
C54 H54 0.9500 . ?
C54 C55 1.353(14) . ?
C55 H55 0.9500 . ?
C55 C56 1.383(15) . ?
C56 H56 0.9500 . ?
C56 C57 1.373(13) . ?
C57 H57 0.9500 . ?
C58 H58 0.9500 . ?
C58 C59 1.429(12) . ?
C59 H59 0.9500 . ?
C59 C60 1.359(13) . ?
C60 H60 0.9500 . ?
C60 C61 1.363(13) . ?
C61 H61 0.9500 . ?
C61 C62 1.359(12) . ?
C62 H62 0.9500 . ?
O5A C12A 1.81(4) . ?
O5A C13A 1.37(3) . ?
O6A C12A 1.19(3) . ?
C13A H13A 0.9900 . ?
C13A H13B 0.9900 . ?
C13A C14A 1.63(4) . ?
C14A H14A 0.9800 . ?
C14A H14B 0.9800 . ?
C14A H14C 0.9800 . ?
O5B C12B 1.31(3) . ?
O5B C13B 1.46(3) . ?
O6B C12B 1.12(2) . ?
C13B H13C 0.9900 . ?
C13B H13D 0.9900 . ?
C13B C14B 1.26(3) . ?
C14B H14D 0.9800 . ?
C14B H14E 0.9800 . ?
C14B H14F 0.9800 . ?

loop_
_geom_torsion_atom_site_label_1
_geom_torsion_atom_site_label_2
_geom_torsion_atom_site_label_3
_geom_torsion_atom_site_label_4
_geom_torsion
_geom_torsion_site_symmetry_1
_geom_torsion_site_symmetry_2
_geom_torsion_site_symmetry_3
_geom_torsion_site_symmetry_4
_geom_torsion_publ_flag
Ni1 O3 C5 C4 -5.2(12) . . . . ?
Ni1 O3 C5 C6 179.8(5) . . . . ?
Ni1 O4 C10 C9 17.8(14) . . . . ?
Ni1 O4 C10 C11 -164.9(7) . . . . ?
Ni1 N1 C7 C4 12.5(11) . . . . ?
Ni1 N1 C16 C15 9.9(8) . . . . ?
Ni1 N1 C16 C18 -171.2(6) . . . . ?
Ni1 N2 C8 C9 -18.3(14) . . . . ?
Ni1 N2 C15 C16 -11.7(8) . . . . ?
Ni1 N2 C15 C17 165.9(6) . . . . ?
Ni1 N5 C43 C44 -176.1(7) . . . . ?
Ni1 N5 C47 C46 177.7(9) . . . . ?
Ni1 N6 C48 C49 -172.2(8) . . . . ?
Ni1 N6 C52 C51 173.0(8) . . . . ?
Ni2 O9 C32 C30 -15.6(15) . . . . ?
Ni2 O9 C32 C33 164.0(6) . . . . ?
Ni2 O10 C38 C37 8.7(13) . . . . ?
Ni2 O10 C38 C39 -173.9(5) . . . . ?
Ni2 N3 C28 C26 -166.7(7) . . . . ?
Ni2 N3 C28 C27 8.6(8) . . . . ?
Ni2 N3 C29 C30 8.8(12) . . . . ?
Ni2 N4 C27 C25 173.3(6) . . . . ?
Ni2 N4 C27 C28 -7.2(8) . . . . ?
Ni2 N4 C36 C37 -6.1(12) . . . . ?
Ni2 N7 C53 C54 -170.8(8) . . . . ?
Ni2 N7 C57 C56 172.8(8) . . . . ?
Ni2 N8 C58 C59 -174.7(7) . . . . ?
Ni2 N8 C62 C61 178.0(7) . . . . ?
S1 C19 C20 S2 -0.4(9) . . . . ?
S1 C19 C20 C18 -177.0(7) . . . . ?
S1 C21 C22 S3 -1.3(10) . . . . ?
S1 C21 C22 S4 178.5(5) . . . . ?
S2 C21 C22 S3 -179.3(6) . . . . ?
S2 C21 C22 S4 0.5(10) . . . . ?
S3 C23 C24 S4 -1.5(9) . . . . ?
S3 C23 C24 C26 -179.9(7) . . . . ?
S3 C23 C25 C27 179.0(6) . . . . ?
S4 C24 C26 C28 179.3(7) . . . . ?
O1 C3 C4 C5 -28.1(13) . . . . ?
O1 C3 C4 C7 150.0(8) . . . . ?
O2 C3 C4 C5 153.0(10) . . . . ?
O2 C3 C4 C7 -28.8(12) . . . . ?
O3 C5 C6 F1 -96.0(9) . . . . ?
O3 C5 C6 F2 20.1(11) . . . . ?
O3 C5 C6 F3 144.3(8) . . . . ?
O4 C10 C11 F4 92.2(11) . . . . ?
O4 C10 C11 F5 -22.5(14) . . . . ?
O4 C10 C11 F6 -143.2(10) . . . . ?
O9 C32 C33 F7 131.0(9) . . . . ?
O9 C32 C33 F8 -103.8(9) . . . . ?
O9 C32 C33 F9 10.0(12) . . . . ?
O10 C38 C39 F10 94.3(10) . . . . ?
O10 C38 C39 F11 -23.8(10) . . . . ?
O10 C38 C39 F12 -140.3(8) . . . . ?
N1 C16 C18 C20 179.1(7) . . . . ?
N2 C8 C9 C10 -2.8(16) . . . . ?
N2 C8 C9 C12A -169.1(18) . . . . ?
N2 C8 C9 C12B 159.4(12) . . . . ?
N2 C15 C16 N1 1.4(9) . . . . ?
N2 C15 C16 C18 -177.6(7) . . . . ?
N2 C15 C17 C19 179.3(7) . . . . ?
N3 C29 C30 C31 -172.7(9) . . . . ?
N3 C29 C30 C32 6.5(14) . . . . ?
N4 C27 C28 N3 -0.7(10) . . . . ?
N4 C27 C28 C26 174.9(7) . . . . ?
N4 C36 C37 C38 -8.6(14) . . . . ?
N4 C36 C37 C40 172.9(8) . . . . ?
N5 C43 C44 C45 0.6(15) . . . . ?
N6 C48 C49 C50 0.7(16) . . . . ?
N7 C53 C54 C55 0.2(16) . . . . ?
N8 C58 C59 C60 -6.6(15) . . . . ?
C2 O1 C3 O2 -5.5(13) . . . . ?
C2 O1 C3 C4 175.7(7) . . . . ?
C3 O1 C2 C1 -179.8(9) . . . . ?
C3 C4 C5 O3 170.1(8) . . . . ?
C3 C4 C5 C6 -15.5(14) . . . . ?
C3 C4 C7 N1 -174.3(8) . . . . ?
C4 C5 C6 F1 88.9(10) . . . . ?
C4 C5 C6 F2 -155.0(9) . . . . ?
C4 C5 C6 F3 -30.8(13) . . . . ?
C5 C4 C7 N1 3.9(14) . . . . ?
C7 N1 C16 C15 -164.1(7) . . . . ?
C7 N1 C16 C18 14.9(11) . . . . ?
C7 C4 C5 O3 -7.8(15) . . . . ?
C7 C4 C5 C6 166.6(8) . . . . ?
C8 N2 C15 C16 152.8(8) . . . . ?
C8 N2 C15 C17 -29.5(12) . . . . ?
C8 C9 C10 O4 2.8(16) . . . . ?
C8 C9 C10 C11 -174.4(9) . . . . ?
C8 C9 C12A O5A -122.8(12) . . . . ?
C8 C9 C12A O6A -10(4) . . . . ?
C8 C9 C12B O5B -178(2) . . . . ?
C8 C9 C12B O6B 21(3) . . . . ?
C9 C10 C11 F4 -90.3(12) . . . . ?
C9 C10 C11 F5 155.1(10) . . . . ?
C9 C10 C11 F6 34.3(15) . . . . ?
C10 C9 C12A O5A 72(2) . . . . ?
C10 C9 C12A O6A -176(2) . . . . ?
C10 C9 C12B O5B -18(3) . . . . ?
C10 C9 C12B O6B -179(2) . . . . ?
C15 N2 C8 C9 179.4(9) . . . . ?
C15 C16 C18 C20 -2.0(11) . . . . ?
C15 C17 C19 S1 179.7(6) . . . . ?
C15 C17 C19 C20 -0.8(12) . . . . ?
C16 N1 C7 C4 -174.3(7) . . . . ?
C16 C15 C17 C19 -3.2(11) . . . . ?
C16 C18 C20 S2 -178.4(6) . . . . ?
C16 C18 C20 C19 -2.0(12) . . . . ?
C17 C15 C16 N1 -176.4(7) . . . . ?
C17 C15 C16 C18 4.6(11) . . . . ?
C17 C19 C20 S2 -180.0(6) . . . . ?
C17 C19 C20 C18 3.5(13) . . . . ?
C19 S1 C21 S2 -9.7(5) . . . . ?
C19 S1 C21 C22 172.2(7) . . . . ?
C20 S2 C21 S1 9.5(5) . . . . ?
C20 S2 C21 C22 -172.4(7) . . . . ?
C21 S1 C19 C17 -174.5(7) . . . . ?
C21 S1 C19 C20 6.0(7) . . . . ?
C21 S2 C20 C18 171.2(7) . . . . ?
C21 S2 C20 C19 -5.4(7) . . . . ?
C22 S3 C23 C24 6.6(7) . . . . ?
C22 S3 C23 C25 -174.8(8) . . . . ?
C22 S4 C24 C23 -4.4(7) . . . . ?
C22 S4 C24 C26 174.0(8) . . . . ?
C23 S3 C22 S4 -9.7(6) . . . . ?
C23 S3 C22 C21 170.1(7) . . . . ?
C23 C24 C26 C28 -2.4(13) . . . . ?
C23 C25 C27 N4 -175.8(8) . . . . ?
C23 C25 C27 C28 4.7(12) . . . . ?
C24 S4 C22 S3 9.0(6) . . . . ?
C24 S4 C22 C21 -170.8(7) . . . . ?
C24 C23 C25 C27 -2.5(12) . . . . ?
C24 C26 C28 N3 179.7(8) . . . . ?
C24 C26 C28 C27 4.5(13) . . . . ?
C25 C23 C24 S4 179.9(7) . . . . ?
C25 C23 C24 C26 1.5(12) . . . . ?
C25 C27 C28 N3 178.8(7) . . . . ?
C25 C27 C28 C26 -5.7(12) . . . . ?
C27 N4 C36 C37 -179.4(8) . . . . ?
C28 N3 C29 C30 178.7(8) . . . . ?
C29 N3 C28 C26 22.1(12) . . . . ?
C29 N3 C28 C27 -162.6(8) . . . . ?
C29 C30 C31 O7 -20.9(13) . . . . ?
C29 C30 C31 O8 157.7(11) . . . . ?
C29 C30 C32 O9 -2.7(16) . . . . ?
C29 C30 C32 C33 177.7(8) . . . . ?
C30 C32 C33 F7 -49.3(12) . . . . ?
C30 C32 C33 F8 75.9(12) . . . . ?
C30 C32 C33 F9 -170.4(9) . . . . ?
C31 O7 C34 C35 101.2(14) . . . . ?
C31 C30 C32 O9 176.5(11) . . . . ?
C31 C30 C32 C33 -3.1(15) . . . . ?
C32 C30 C31 O7 159.9(9) . . . . ?
C32 C30 C31 O8 -21.5(18) . . . . ?
C34 O7 C31 O8 0.7(17) . . . . ?
C34 O7 C31 C30 179.5(11) . . . . ?
C36 N4 C27 C25 -12.5(12) . . . . ?
C36 N4 C27 C28 167.0(8) . . . . ?
C36 C37 C38 O10 7.1(15) . . . . ?
C36 C37 C38 C39 -170.1(8) . . . . ?
C36 C37 C40 O11 25.3(12) . . . . ?
C36 C37 C40 O12 -147.5(8) . . . . ?
C37 C38 C39 F10 -88.0(11) . . . . ?
C37 C38 C39 F11 153.9(8) . . . . ?
C37 C38 C39 F12 37.4(11) . . . . ?
C38 C37 C40 O11 -153.2(9) . . . . ?
C38 C37 C40 O12 33.9(12) . . . . ?
C40 O12 C41 C42 -170.5(10) . . . . ?
C40 C37 C38 O10 -174.5(9) . . . . ?
C40 C37 C38 C39 8.4(13) . . . . ?
C41 O12 C40 O11 5.9(13) . . . . ?
C41 O12 C40 C37 178.4(8) . . . . ?
C43 N5 C47 C46 2.6(14) . . . . ?
C43 C44 C45 C46 -1.7(17) . . . . ?
C44 C45 C46 C47 3.2(18) . . . . ?
C45 C46 C47 N5 -3.7(18) . . . . ?
C47 N5 C43 C44 -0.9(12) . . . . ?
C48 N6 C52 C51 -0.9(14) . . . . ?
C48 C49 C50 C51 -4.1(16) . . . . ?
C49 C50 C51 C52 5.2(17) . . . . ?
C50 C51 C52 N6 -2.8(17) . . . . ?
C52 N6 C48 C49 1.9(14) . . . . ?
C53 N7 C57 C56 2.8(14) . . . . ?
C53 C54 C55 C56 -1.3(15) . . . . ?
C54 C55 C56 C57 3.2(16) . . . . ?
C55 C56 C57 N7 -4.0(16) . . . . ?
C57 N7 C53 C54 -0.9(14) . . . . ?
C58 N8 C62 C61 -3.0(13) . . . . ?
C58 C59 C60 C61 3.4(15) . . . . ?
C59 C60 C61 C62 -0.2(15) . . . . ?
C60 C61 C62 N8 -0.2(14) . . . . ?
C62 N8 C58 C59 6.3(13) . . . . ?
C12A C9 C10 O4 167.8(18) . . . . ?
C12A C9 C10 C11 -9(2) . . . . ?
C12A O5A C13A C14A 139(2) . . . . ?
C13A O5A C12A C9 162(2) . . . . ?
C13A O5A C12A O6A 32(3) . . . . ?
C12B C9 C10 O4 -155.0(14) . . . . ?
C12B C9 C10 C11 27.8(18) . . . . ?
C12B O5B C13B C14B -141(4) . . . . ?
C13B O5B C12B C9 -168(2) . . . . ?
C13B O5B C12B O6B -3(4) . . . . ?

loop_
_twin_individual_id
_twin_individual_mass_fraction_refined
1 0.56(2)
2 0.44(2)

loop_
_smtbx_masks_void_nr
_smtbx_masks_void_average_x
_smtbx_masks_void_average_y
_smtbx_masks_void_average_z
_smtbx_masks_void_volume
_smtbx_masks_void_count_electrons
_smtbx_masks_void_content
1 0.153 0.500 0.725 755.1 196.1 ?
2 0.000 0.500 0.065 93.3 15.7 ?
3 0.500 -0.283 0.225 755.1 196.1 ?
4 0.500 0.000 0.565 93.3 15.7 ?
